data_2210414
loop_
_publ_author_name
'Meijboom, Reinout'
'Muller, Alfred'
'Roodt, Andreas'

_publ_section_title
;
 Tetra-\m~3~-iodo-tetrakis[(tri-<i>p</i>-tolylphosphine-\k<i>P</i>)silver(I)]
;
_journal_coeditor_code WN2055
_journal_issue 9
_journal_name_full 'Acta Crystallographica Section E'
_journal_page_first m2162
_journal_page_last m2164
_journal_paper_doi 10.1107/S1600536806031400
_journal_volume 62
_journal_year 2006
_chemical_formula_iupac '[Ag4 I4 (C21 H21 P1)4]'
_chemical_formula_moiety 'C84 H84 Ag4 I4 P4'
_chemical_formula_sum 'C84 H84 Ag4 I4 P4'
_chemical_formula_weight 2156.47
_chemical_name_systematic
;
Tetra-\m~3~-iodo-tetrakis[(tri-p-tolylphosphine-\kP)silver(I)]
;
_space_group_IT_number 88
_symmetry_cell_setting tetragonal
_symmetry_space_group_name_Hall '-I 4ad'
_symmetry_space_group_name_H-M 'I 41/a :2'
_audit_creation_method 'WinGX routine CIF_UPDATE'
_cell_angle_alpha 90
_cell_angle_beta 90
_cell_angle_gamma 90
_cell_formula_units_Z 4
_cell_length_a 23.986(5)
_cell_length_b 23.986(5)
_cell_length_c 13.842(5)
_cell_measurement_reflns_used 8229
_cell_measurement_temperature 273(2)
_cell_measurement_theta_max 28.3
_cell_measurement_theta_min 2.4
_cell_volume 7964(4)
_computing_cell_refinement 'SAINT-Plus (Bruker, 2004)'
_computing_data_collection 'APEX2 (Bruker, 2005)'
_computing_data_reduction 'SAINT-Plus and XPREP (Bruker, 2004)'
_computing_molecular_graphics 'DIAMOND (Brandenburg & Putz, 2005)'
_computing_publication_material 'WinGX (Farrugia, 1999)'
_computing_structure_refinement 'SHELXL97 (Sheldrick, 1997)'
_computing_structure_solution 'SHELXS97 (Sheldrick, 1997)'
_diffrn_ambient_temperature 273(2)
_diffrn_detector_area_resol_mean 512
_diffrn_measured_fraction_theta_full 0.999
_diffrn_measured_fraction_theta_max 0.999
_diffrn_measurement_device_type 'Bruker X8 APEX-II 4K Kappa CCD'
_diffrn_measurement_method '\w and \f'
_diffrn_radiation_monochromator graphite
_diffrn_radiation_type MoK\a
_diffrn_radiation_wavelength 0.71069
_diffrn_reflns_av_R_equivalents 0.02
_diffrn_reflns_limit_h_max 31
_diffrn_reflns_limit_h_min -31
_diffrn_reflns_limit_k_max 31
_diffrn_reflns_limit_k_min -32
_diffrn_reflns_limit_l_max 16
_diffrn_reflns_limit_l_min -18
_diffrn_reflns_number 35598
_diffrn_reflns_theta_full 28.3
_diffrn_reflns_theta_max 28.3
_diffrn_reflns_theta_min 1.7
_diffrn_standards_number 0
_exptl_absorpt_coefficient_mu 2.643
_exptl_absorpt_correction_T_max 0.6567
_exptl_absorpt_correction_T_min 0.4127
_exptl_absorpt_correction_type multi-scan
_exptl_absorpt_process_details '(SADABS; Bruker, 2004)'
_exptl_crystal_colour colourless
_exptl_crystal_density_diffrn 1.799
_exptl_crystal_density_method 'not measured'
_exptl_crystal_description block
_exptl_crystal_F_000 4192
_exptl_crystal_size_max 0.39
_exptl_crystal_size_mid 0.17
_exptl_crystal_size_min 0.16
_refine_diff_density_max 0.821
_refine_diff_density_min -1.56
_refine_ls_extinction_method none
_refine_ls_goodness_of_fit_ref 1.417
_refine_ls_hydrogen_treatment constr
_refine_ls_matrix_type full
_refine_ls_number_parameters 220
_refine_ls_number_reflns 4955
_refine_ls_number_restraints 0
_refine_ls_restrained_S_all 1.417
_refine_ls_R_factor_gt 0.0166
_refine_ls_shift/su_max 0.01
_refine_ls_shift/su_mean 0
_refine_ls_structure_factor_coef Fsqd
_refine_ls_weighting_details 'calc w=1/[\s^2^(Fo^2^)+(0.0352P)^2^+4.0222P] where P=(Fo^2^+2Fc^2^)/3'
_refine_ls_weighting_scheme calc
_refine_ls_wR_factor_ref 0.0668
_reflns_number_gt 4724
_reflns_number_total 4955
_reflns_threshold_expression I>2\s(I)
_cod_data_source_file wn2055.cif
_cod_data_source_block I
_cod_depositor_comments
;
The following automatic conversions were performed:
'_symmetry_cell_setting' value 'Tetragonal' changed to 'tetragonal'
according to '/home/saulius/struct/CIF-dictionaries/cif_core.dic'
dictionary named 'cif_core.dic' version 2.4.1 from 2010-06-29.

Automatic conversion script
Id: cif_fix_enum 1527 2010-12-29 10:47:43Z saulius 

The following automatic conversions were performed:

'_symmetry_cell_setting' value 'Tetragonal' changed to 'tetragonal'
according to /home/saulius/struct/CIF-dictionaries/cif_core.dic
dictionary named 'cif_core.dic' version 2.4.1 from 2010-06-29.

Automatic conversion script
Id: cif_fix_values 1715 2011-07-08 13:25:40Z adriana 
;
_cod_original_sg_symbol_H-M 'I 41/a'
_cod_database_code 2210414
_cod_database_fobs_code 2210414

loop_
_symmetry_equiv_pos_as_xyz
'x, y, z'
'-x, -y+1/2, z'
'-y+3/4, x+1/4, z+1/4'
'y+1/4, -x+1/4, z+1/4'
'x+1/2, y+1/2, z+1/2'
'-x+1/2, -y+1, z+1/2'
'-y+5/4, x+3/4, z+3/4'
'y+3/4, -x+3/4, z+3/4'
'-x, -y, -z'
'x, y-1/2, -z'
'y-3/4, -x-1/4, -z-1/4'
'-y-1/4, x-1/4, -z-1/4'
'-x+1/2, -y+1/2, -z+1/2'
'x+1/2, y, -z+1/2'
'y-1/4, -x+1/4, -z+1/4'
'-y+1/4, x+1/4, -z+1/4'

loop_
_atom_site_type_symbol
_atom_site_label
_atom_site_fract_x
_atom_site_fract_y
_atom_site_fract_z
_atom_site_U_iso_or_equiv
_atom_site_adp_type
_atom_site_calc_flag
_atom_site_refinement_flags
_atom_site_occupancy
Ag Ag 1.041727(6) 0.189572(7) 1.058184(11) 0.01964(6) Uani d . 1
I I 0.931721(5) 0.185681(5) 0.991452(9) 0.01558(5) Uani d . 1
P P 1.11879(2) 0.14902(2) 0.96340(4) 0.01339(10) Uani d . 1
C C11 1.10295(8) 0.13994(8) 0.83576(14) 0.0157(4) Uani d . 1
C C12 1.05863(9) 0.17008(9) 0.79663(16) 0.0204(4) Uani d . 1
H H12 1.0388 0.1949 0.8352 0.024 Uiso calc R 1
C C13 1.04393(9) 0.16325(10) 0.70026(16) 0.0237(4) Uani d . 1
H H13 1.0146 0.184 0.675 0.028 Uiso calc R 1
C C14 1.07213(9) 0.12600(10) 0.64068(16) 0.0228(4) Uani d . 1
C C15 1.11640(10) 0.09597(10) 0.68040(16) 0.0237(4) Uani d . 1
H H15 1.1359 0.0708 0.6419 0.028 Uiso calc R 1
C C16 1.13189(9) 0.10293(9) 0.77617(15) 0.0205(4) Uani d . 1
H H16 1.1618 0.0828 0.8009 0.025 Uiso calc R 1
C C17 1.05526(11) 0.11871(13) 0.53659(17) 0.0330(6) Uani d . 1
H H17A 1.0155 0.1216 0.5312 0.05 Uiso calc R 1
H H17B 1.0671 0.0827 0.5142 0.05 Uiso calc R 1
H H17C 1.0725 0.1472 0.498 0.05 Uiso calc R 1
C C21 1.14707(8) 0.08158(8) 0.99904(14) 0.0149(4) Uani d . 1
C C22 1.11183(9) 0.03516(9) 0.99495(17) 0.0223(4) Uani d . 1
H H22 1.0754 0.0394 0.9732 0.027 Uiso calc R 1
C C23 1.13052(10) -0.01705(9) 1.02297(18) 0.0243(4) Uani d . 1
H H23 1.1065 -0.0474 1.0192 0.029 Uiso calc R 1
C C24 1.18460(10) -0.02468(9) 1.05664(16) 0.0223(4) Uani d . 1
C C25 1.21929(9) 0.02162(9) 1.06139(17) 0.0229(4) Uani d . 1
H H25 1.2554 0.0174 1.0846 0.027 Uiso calc R 1
C C26 1.20131(9) 0.07412(9) 1.03236(16) 0.0193(4) Uani d . 1
H H26 1.2256 0.1043 1.0352 0.023 Uiso calc R 1
C C27 1.20491(11) -0.08169(10) 1.0858(2) 0.0377(6) Uani d . 1
H H27A 1.1751 -0.1018 1.1163 0.057 Uiso calc R 1
H H27B 1.2354 -0.0779 1.1303 0.057 Uiso calc R 1
H H27C 1.2171 -0.1016 1.0296 0.057 Uiso calc R 1
C C31 1.17815(8) 0.19582(8) 0.96874(15) 0.0151(4) Uani d . 1
C C32 1.20579(8) 0.21559(9) 0.88799(15) 0.0187(4) Uani d . 1
H H32 1.1953 0.2034 0.8269 0.022 Uiso calc R 1
C C33 1.24939(9) 0.25379(9) 0.89777(17) 0.0213(4) Uani d . 1
H H33 1.2672 0.2672 0.8428 0.026 Uiso calc R 1
C C34 1.26661(9) 0.27207(9) 0.98781(16) 0.0194(4) Uani d . 1
C C35 1.23847(9) 0.25194(9) 1.06884(16) 0.0222(4) Uani d . 1
H H35 1.2495 0.2634 1.1301 0.027 Uiso calc R 1
C C36 1.19432(9) 0.21512(9) 1.05953(15) 0.0203(4) Uani d . 1
H H36 1.1753 0.2032 1.1143 0.024 Uiso calc R 1
C C37 1.31423(10) 0.31223(10) 0.99910(18) 0.0272(5) Uani d . 1
H H37A 1.332 0.3177 0.9377 0.041 Uiso calc R 1
H H37B 1.3407 0.2974 1.0442 0.041 Uiso calc R 1
H H37C 1.3004 0.3472 1.0226 0.041 Uiso calc R 1

loop_
_atom_site_aniso_label
_atom_site_aniso_U_11
_atom_site_aniso_U_22
_atom_site_aniso_U_33
_atom_site_aniso_U_12
_atom_site_aniso_U_13
_atom_site_aniso_U_23
Ag 0.01583(8) 0.02634(9) 0.01675(10) 0.00126(5) 0.00073(5) -0.00403(5)
I 0.01614(8) 0.01644(7) 0.01415(8) -0.00071(4) -0.00205(4) -0.00081(4)
P 0.0138(2) 0.0143(2) 0.0120(2) -0.00023(16) -0.00039(17) -0.00016(17)
C11 0.0159(8) 0.0172(9) 0.0141(9) -0.0032(7) -0.0002(7) 0.0008(7)
C12 0.0190(9) 0.0254(10) 0.0168(10) 0.0006(8) 0.0008(7) 0.0032(8)
C13 0.0170(10) 0.0339(12) 0.0201(11) -0.0019(8) -0.0036(8) 0.0065(9)
C14 0.0224(10) 0.0313(11) 0.0146(10) -0.0124(8) -0.0022(8) 0.0015(8)
C15 0.0287(11) 0.0260(11) 0.0163(10) -0.0033(8) 0.0016(8) -0.0048(8)
C16 0.0222(10) 0.0223(10) 0.0170(10) 0.0002(8) -0.0016(8) -0.0017(8)
C17 0.0327(13) 0.0490(15) 0.0174(11) -0.0157(11) -0.0056(9) 0.0007(10)
C21 0.0170(9) 0.0152(9) 0.0124(9) 0.0000(7) 0.0000(7) 0.0001(7)
C22 0.0166(9) 0.0210(10) 0.0292(12) -0.0024(8) -0.0025(8) 0.0038(8)
C23 0.0246(11) 0.0168(10) 0.0315(12) -0.0043(8) 0.0016(9) 0.0018(8)
C24 0.0252(10) 0.0165(9) 0.0252(11) 0.0026(8) 0.0028(8) 0.0020(8)
C25 0.0198(10) 0.0214(10) 0.0275(11) 0.0024(8) -0.0044(8) 0.0028(8)
C26 0.0172(9) 0.0178(9) 0.0230(10) -0.0021(7) -0.0033(8) 0.0005(8)
C27 0.0310(13) 0.0197(11) 0.0624(19) 0.0040(9) 0.0031(12) 0.0108(11)
C31 0.0140(8) 0.0138(8) 0.0173(9) 0.0005(6) -0.0009(7) 0.0003(7)
C32 0.0184(9) 0.0228(9) 0.0150(9) -0.0019(7) -0.0011(7) 0.0019(7)
C33 0.0196(10) 0.0238(10) 0.0203(10) -0.0036(8) 0.0037(8) 0.0052(8)
C34 0.0162(9) 0.0154(9) 0.0267(11) -0.0005(7) -0.0009(8) 0.0023(8)
C35 0.0237(10) 0.0224(10) 0.0204(11) -0.0048(8) -0.0020(8) -0.0025(8)
C36 0.0239(10) 0.0213(10) 0.0156(10) -0.0050(8) 0.0015(8) -0.0003(7)
C37 0.0210(11) 0.0242(11) 0.0364(13) -0.0075(8) -0.0012(9) 0.0010(9)

loop_
_atom_type_symbol
_atom_type_description
_atom_type_scat_dispersion_real
_atom_type_scat_dispersion_imag
_atom_type_scat_source
C C 0.0033 0.0016 'International Tables Vol C Tables 4.2.6.8 and 6.1.1.4'
H H 0 0 'International Tables Vol C Tables 4.2.6.8 and 6.1.1.4'
P P 0.1023 0.0942 'International Tables Vol C Tables 4.2.6.8 and 6.1.1.4'
Ag Ag -0.8971 1.1015 'International Tables Vol C Tables 4.2.6.8 and 6.1.1.4'
I I -0.4742 1.8119 'International Tables Vol C Tables 4.2.6.8 and 6.1.1.4'

loop_
_geom_angle_atom_site_label_1
_geom_angle_atom_site_label_2
_geom_angle_atom_site_label_3
_geom_angle_site_symmetry_1
_geom_angle_site_symmetry_3
_geom_angle
_geom_angle_publ_flag
P Ag I . . 121.20(2) y
P Ag I . 16_647 110.57(2) y
I Ag I . 16_647 120.109(7) y
P Ag Ag . 16_647 121.347(16) ?
I Ag Ag . 16_647 111.076(8) ?
I Ag Ag 16_647 16_647 56.016(13) ?
P Ag Ag . 15_667 165.000(14) ?
I Ag Ag . 15_667 57.094(19) ?
I Ag Ag 16_647 15_667 64.970(17) ?
Ag Ag Ag 16_647 15_667 69.181(13) ?
P Ag I . 2_755 93.793(15) y
I Ag I . 2_755 97.111(8) y
I Ag I 16_647 2_755 107.889(8) y
Ag Ag I 16_647 2_755 53.420(18) ?
Ag Ag I 15_667 2_755 101.206(8) ?
Ag I Ag . 15_667 66.891(8) y
Ag I Ag . 2_755 71.658(7) y
Ag I Ag 15_667 2_755 61.610(6) y
C31 P C11 . . 106.10(9) ?
C31 P C21 . . 104.24(9) ?
C11 P C21 . . 103.55(9) ?
C31 P Ag . . 108.81(7) ?
C11 P Ag . . 114.03(7) ?
C21 P Ag . . 119.02(7) ?
C12 C11 C16 . . 118.62(19) ?
C12 C11 P . . 118.28(16) ?
C16 C11 P . . 123.07(16) ?
C13 C12 C11 . . 120.3(2) ?
C13 C12 H12 . . 119.8 ?
C11 C12 H12 . . 119.8 ?
C12 C13 C14 . . 121.4(2) ?
C12 C13 H13 . . 119.3 ?
C14 C13 H13 . . 119.3 ?
C13 C14 C15 . . 117.9(2) ?
C13 C14 C17 . . 120.7(2) ?
C15 C14 C17 . . 121.4(2) ?
C16 C15 C14 . . 121.2(2) ?
C16 C15 H15 . . 119.4 ?
C14 C15 H15 . . 119.4 ?
C15 C16 C11 . . 120.5(2) ?
C15 C16 H16 . . 119.7 ?
C11 C16 H16 . . 119.7 ?
C14 C17 H17A . . 109.5 ?
C14 C17 H17B . . 109.5 ?
H17A C17 H17B . . 109.5 ?
C14 C17 H17C . . 109.5 ?
H17A C17 H17C . . 109.5 ?
H17B C17 H17C . . 109.5 ?
C26 C21 C22 . . 118.40(19) ?
C26 C21 P . . 123.51(15) ?
C22 C21 P . . 118.07(16) ?
C23 C22 C21 . . 120.8(2) ?
C23 C22 H22 . . 119.6 ?
C21 C22 H22 . . 119.6 ?
C22 C23 C24 . . 121.0(2) ?
C22 C23 H23 . . 119.5 ?
C24 C23 H23 . . 119.5 ?
C25 C24 C23 . . 118.01(19) ?
C25 C24 C27 . . 121.3(2) ?
C23 C24 C27 . . 120.7(2) ?
C24 C25 C26 . . 121.6(2) ?
C24 C25 H25 . . 119.2 ?
C26 C25 H25 . . 119.2 ?
C25 C26 C21 . . 120.16(19) ?
C25 C26 H26 . . 119.9 ?
C21 C26 H26 . . 119.9 ?
C24 C27 H27A . . 109.5 ?
C24 C27 H27B . . 109.5 ?
H27A C27 H27B . . 109.5 ?
C24 C27 H27C . . 109.5 ?
H27A C27 H27C . . 109.5 ?
H27B C27 H27C . . 109.5 ?
C32 C31 C36 . . 118.77(19) ?
C32 C31 P . . 123.72(16) ?
C36 C31 P . . 117.41(15) ?
C31 C32 C33 . . 120.3(2) ?
C31 C32 H32 . . 119.8 ?
C33 C32 H32 . . 119.8 ?
C34 C33 C32 . . 121.2(2) ?
C34 C33 H33 . . 119.4 ?
C32 C33 H33 . . 119.4 ?
C33 C34 C35 . . 118.02(19) ?
C33 C34 C37 . . 121.6(2) ?
C35 C34 C37 . . 120.4(2) ?
C36 C35 C34 . . 121.1(2) ?
C36 C35 H35 . . 119.5 ?
C34 C35 H35 . . 119.5 ?
C35 C36 C31 . . 120.5(2) ?
C35 C36 H36 . . 119.7 ?
C31 C36 H36 . . 119.7 ?
C34 C37 H37A . . 109.5 ?
C34 C37 H37B . . 109.5 ?
H37A C37 H37B . . 109.5 ?
C34 C37 H37C . . 109.5 ?
H37A C37 H37C . . 109.5 ?
H37B C37 H37C . . 109.5 ?

loop_
_geom_bond_atom_site_label_1
_geom_bond_atom_site_label_2
_geom_bond_site_symmetry_2
_geom_bond_distance
_geom_bond_publ_flag
Ag P . 2.4666(7) y
Ag I . 2.7972(6) y
Ag I 16_647 2.8322(10) y
Ag Ag 16_647 3.1027(6) ?
Ag Ag 15_667 3.1027(6) ?
Ag I 2_755 3.1956(6) y
I Ag 15_667 2.8322(10) ?
I Ag 2_755 3.1956(7) ?
P C31 . 1.815(2) y
P C11 . 1.820(2) y
P C21 . 1.822(2) y
C11 C12 . 1.395(3) ?
C11 C16 . 1.396(3) ?
C12 C13 . 1.389(3) ?
C12 H12 . 0.93 ?
C13 C14 . 1.391(3) ?
C13 H13 . 0.93 ?
C14 C15 . 1.396(3) ?
C14 C17 . 1.507(3) ?
C15 C16 . 1.387(3) ?
C15 H15 . 0.93 ?
C16 H16 . 0.93 ?
C17 H17A . 0.96 ?
C17 H17B . 0.96 ?
C17 H17C . 0.96 ?
C21 C26 . 1.392(3) ?
C21 C22 . 1.399(3) ?
C22 C23 . 1.385(3) ?
C22 H22 . 0.93 ?
C23 C24 . 1.390(3) ?
C23 H23 . 0.93 ?
C24 C25 . 1.389(3) ?
C24 C27 . 1.507(3) ?
C25 C26 . 1.390(3) ?
C25 H25 . 0.93 ?
C26 H26 . 0.93 ?
C27 H27A . 0.96 ?
C27 H27B . 0.96 ?
C27 H27C . 0.96 ?
C31 C32 . 1.383(3) ?
C31 C36 . 1.394(3) ?
C32 C33 . 1.397(3) ?
C32 H32 . 0.93 ?
C33 C34 . 1.384(3) ?
C33 H33 . 0.93 ?
C34 C35 . 1.395(3) ?
C34 C37 . 1.502(3) ?
C35 C36 . 1.385(3) ?
C35 H35 . 0.93 ?
C36 H36 . 0.93 ?
C37 H37A . 0.96 ?
C37 H37B . 0.96 ?
C37 H37C . 0.96 ?

loop_
_geom_torsion_atom_site_label_1
_geom_torsion_atom_site_label_2
_geom_torsion_atom_site_label_3
_geom_torsion_atom_site_label_4
_geom_torsion_site_symmetry_1
_geom_torsion_site_symmetry_4
_geom_torsion
P Ag I Ag . 15_667 162.395(17)
I Ag I Ag 16_647 15_667 16.704(9)
Ag Ag I Ag 16_647 15_667 -45.327(9)
I Ag I Ag 2_755 15_667 -98.775(13)
P Ag I Ag . 2_755 -131.380(16)
I Ag I Ag 16_647 2_755 82.930(9)
Ag Ag I Ag 16_647 2_755 20.899(10)
Ag Ag I Ag 15_667 2_755 66.230(10)
I Ag I Ag 2_755 2_755 -32.550(13)
I Ag P C31 . . 138.59(7)
I Ag P C31 16_647 . -72.80(7)
Ag Ag P C31 16_647 . -10.86(7)
Ag Ag P C31 15_667 . -142.57(8)
I Ag P C31 2_755 . 37.92(7)
I Ag P C11 . . 20.39(7)
I Ag P C11 16_647 . 169.01(7)
Ag Ag P C11 16_647 . -129.06(7)
Ag Ag P C11 15_667 . 99.23(9)
I Ag P C11 2_755 . -80.28(7)
I Ag P C21 . . -102.33(8)
I Ag P C21 16_647 . 46.28(8)
Ag Ag P C21 16_647 . 108.21(8)
Ag Ag P C21 15_667 . -23.50(10)
I Ag P C21 2_755 . 156.99(7)
C31 P C11 C12 . . -101.02(17)
C21 P C11 C12 . . 149.53(16)
Ag P C11 C12 . . 18.71(18)
C31 P C11 C16 . . 81.14(19)
C21 P C11 C16 . . -28.30(19)
Ag P C11 C16 . . -159.12(15)
C16 C11 C12 C13 . . -0.1(3)
P C11 C12 C13 . . -178.06(17)
C11 C12 C13 C14 . . 0.9(3)
C12 C13 C14 C15 . . -0.8(3)
C12 C13 C14 C17 . . 179.4(2)
C13 C14 C15 C16 . . 0.0(3)
C17 C14 C15 C16 . . 179.8(2)
C14 C15 C16 C11 . . 0.7(3)
C12 C11 C16 C15 . . -0.7(3)
P C11 C16 C15 . . 177.17(17)
C31 P C21 C26 . . 6.5(2)
C11 P C21 C26 . . 117.31(18)
Ag P C21 C26 . . -114.91(17)
C31 P C21 C22 . . -175.21(17)
C11 P C21 C22 . . -64.39(18)
Ag P C21 C22 . . 63.39(18)
C26 C21 C22 C23 . . -0.3(3)
P C21 C22 C23 . . -178.68(18)
C21 C22 C23 C24 . . 0.5(4)
C22 C23 C24 C25 . . 0.0(4)
C22 C23 C24 C27 . . -179.2(2)
C23 C24 C25 C26 . . -0.9(3)
C27 C24 C25 C26 . . 178.4(2)
C24 C25 C26 C21 . . 1.1(3)
C22 C21 C26 C25 . . -0.5(3)
P C21 C26 C25 . . 177.77(17)
C11 P C31 C32 . . -4.0(2)
C21 P C31 C32 . . 104.96(18)
Ag P C31 C32 . . -127.09(16)
C11 P C31 C36 . . 172.18(16)
C21 P C31 C36 . . -78.87(17)
Ag P C31 C36 . . 49.09(17)
C36 C31 C32 C33 . . 0.6(3)
P C31 C32 C33 . . 176.69(16)
C31 C32 C33 C34 . . 1.1(3)
C32 C33 C34 C35 . . -1.1(3)
C32 C33 C34 C37 . . 178.7(2)
C33 C34 C35 C36 . . -0.5(3)
C37 C34 C35 C36 . . 179.7(2)
C34 C35 C36 C31 . . 2.2(3)
C32 C31 C36 C35 . . -2.2(3)
P C31 C36 C35 . . -178.53(17)
